data_4023926
loop_
_publ_author_name
'Bin Wang'
'O. Andrea Wong'
'Mei-Xin Zhao'
'Yian Shi'

_publ_section_title
;
 Asymmetric Epoxidation of 1,1-Disubstituted Terminal Olefins by
 Chiral Dioxirane via a Planar-like Transition State
;
_journal_name_full 'Journal of Organic Chemistry'
_journal_page_first 9539
_journal_page_last 9543
_journal_paper_doi 10.1021/jo801576k
_journal_volume 73
_journal_year 2008
_chemical_absolute_configuration rm
_chemical_formula_sum 'C24 H23 N O6'
_chemical_formula_weight 421.43
_chemical_name_systematic
;
 ?
;
_space_group_IT_number 19
_symmetry_cell_setting orthorhombic
_symmetry_space_group_name_Hall 'P 2ac 2ab'
_symmetry_space_group_name_H-M 'P 21 21 21'
_atom_sites_solution_hydrogens geom
_atom_sites_solution_primary direct
_atom_sites_solution_secondary difmap
_audit_creation_method 'Bruker SHELXTL'
_cell_angle_alpha 90.00
_cell_angle_beta 90.00
_cell_angle_gamma 90.00
_cell_formula_units_Z 4
_cell_length_a 6.7640(3)
_cell_length_b 10.3317(3)
_cell_length_c 28.5745(12)
_cell_measurement_reflns_used 2784
_cell_measurement_temperature 100(2)
_cell_measurement_theta_max 29.09
_cell_measurement_theta_min 3.60
_cell_volume 1996.89(14)
_computing_cell_refinement 'Bruker SMART'
_computing_data_collection 'Bruker SMART'
_computing_data_reduction 'Bruker SAINT'
_computing_molecular_graphics 'Bruker SHELXTL'
_computing_publication_material 'Bruker SHELXTL'
_computing_structure_refinement 'Bruker SHELXTL'
_computing_structure_solution 'Bruker SHELXTL'
_diffrn_ambient_temperature 100(2)
_diffrn_measured_fraction_theta_full 0.980
_diffrn_measured_fraction_theta_max 0.980
_diffrn_measurement_device_type 'CCD area detector'
_diffrn_measurement_method 'phi and omega scans'
_diffrn_radiation_monochromator graphite
_diffrn_radiation_source 'fine-focus sealed tube'
_diffrn_radiation_type MoK\a
_diffrn_radiation_wavelength 0.71073
_diffrn_reflns_av_R_equivalents 0.0831
_diffrn_reflns_av_sigmaI/netI 0.1302
_diffrn_reflns_limit_h_max 4
_diffrn_reflns_limit_h_min -10
_diffrn_reflns_limit_k_max 15
_diffrn_reflns_limit_k_min -12
_diffrn_reflns_limit_l_max 43
_diffrn_reflns_limit_l_min -37
_diffrn_reflns_number 15723
_diffrn_reflns_theta_full 33.12
_diffrn_reflns_theta_max 33.12
_diffrn_reflns_theta_min 3.47
_exptl_absorpt_coefficient_mu 0.101
_exptl_absorpt_correction_T_max 0.9899
_exptl_absorpt_correction_T_min 0.9799
_exptl_absorpt_correction_type multi-scan
_exptl_absorpt_process_details 'SADABS, Sheldrick, 1997'
_exptl_crystal_colour colorless
_exptl_crystal_density_diffrn 1.402
_exptl_crystal_density_meas ?
_exptl_crystal_density_method .
_exptl_crystal_description cube
_exptl_crystal_F_000 888
_exptl_crystal_size_max 0.20
_exptl_crystal_size_mid 0.14
_exptl_crystal_size_min 0.10
_refine_diff_density_max 0.370
_refine_diff_density_min -0.335
_refine_diff_density_rms 0.074
_refine_ls_abs_structure_details 'Flack H D (1983), Acta Cryst. A39, 876-881'
_refine_ls_abs_structure_Flack 1.1(11)
_refine_ls_goodness_of_fit_ref 0.967
_refine_ls_hydrogen_treatment constr
_refine_ls_matrix_type full
_refine_ls_number_parameters 280
_refine_ls_number_reflns 7334
_refine_ls_number_restraints 0
_refine_ls_restrained_S_all 0.967
_refine_ls_R_factor_all 0.1245
_refine_ls_R_factor_gt 0.0678
_refine_ls_shift/su_max 0.001
_refine_ls_shift/su_mean 0.000
_refine_ls_structure_factor_coef Fsqd
_refine_ls_weighting_details 'calc w=1/[\s^2^(Fo^2^)+(0.0495P)^2^+0.0000P] where P=(Fo^2^+2Fc^2^)/3'
_refine_ls_weighting_scheme calc
_refine_ls_wR_factor_gt 0.1194
_refine_ls_wR_factor_ref 0.1442
_reflns_number_gt 4420
_reflns_number_total 7334
_reflns_threshold_expression >2sigma(I)
_cod_data_source_file jo801576k_si_003.cif
_cod_data_source_block ys155r_0m
_cod_depositor_comments
;
The following automatic conversions were performed:
'_symmetry_cell_setting' value 'Orthorhombic' changed to 'orthorhombic'
according to '/home/saulius/struct/CIF-dictionaries/cif_core.dic'
dictionary named 'cif_core.dic' version 2.4.1 from 2010-06-29.

Automatic conversion script
Id: cif_fix_enum 1527 2010-12-29 10:47:43Z saulius 
;
_cod_database_code 4023926

loop_
_symmetry_equiv_pos_as_xyz
'x, y, z'
'-x+1/2, -y, z+1/2'
'-x, y+1/2, -z+1/2'
'x+1/2, -y+1/2, -z'

loop_
_atom_site_label
_atom_site_type_symbol
_atom_site_fract_x
_atom_site_fract_y
_atom_site_fract_z
_atom_site_U_iso_or_equiv
_atom_site_adp_type
_atom_site_occupancy
_atom_site_symmetry_multiplicity
_atom_site_calc_flag
_atom_site_refinement_flags
_atom_site_disorder_assembly
_atom_site_disorder_group
N1 N 0.4172(3) 0.1002(2) 0.07830(6) 0.0170(4) Uani 1 1 d . . .
O1 O 0.0353(2) 0.20924(16) 0.10789(5) 0.0172(3) Uani 1 1 d . . .
O2 O -0.2644(3) 0.28752(17) 0.18100(5) 0.0214(4) Uani 1 1 d . . .
O3 O -0.0503(3) 0.38918(17) 0.23177(5) 0.0193(4) Uani 1 1 d . . .
O4 O 0.2347(3) 0.20724(18) 0.21224(5) 0.0235(4) Uani 1 1 d . . .
O5 O 0.3118(2) 0.34697(16) 0.10909(5) 0.0186(4) Uani 1 1 d . . .
O6 O 0.4462(3) 0.17308(18) 0.00356(5) 0.0256(4) Uani 1 1 d . . .
C1 C 0.2184(4) 0.2387(2) 0.12946(8) 0.0152(5) Uani 1 1 d . . .
C2 C -0.0998(4) 0.3168(3) 0.10647(8) 0.0191(5) Uani 1 1 d . . .
H2A H -0.2255 0.2880 0.0921 0.023 Uiso 1 1 calc R . .
H2B H -0.0434 0.3854 0.0863 0.023 Uiso 1 1 calc R . .
C3 C -0.1432(4) 0.3732(3) 0.15411(8) 0.0188(5) Uani 1 1 d . . .
H3A H -0.2110 0.4586 0.1505 0.023 Uiso 1 1 calc R . .
C4 C 0.0354(4) 0.3877(2) 0.18676(7) 0.0164(5) Uani 1 1 d . . .
H4A H 0.1062 0.4708 0.1805 0.020 Uiso 1 1 calc R . .
C5 C 0.1741(3) 0.2732(2) 0.18038(8) 0.0166(5) Uani 1 1 d . . .
C6 C -0.2372(4) 0.3202(2) 0.22947(8) 0.0187(5) Uani 1 1 d . . .
C7 C -0.3953(4) 0.4111(3) 0.24682(8) 0.0232(6) Uani 1 1 d . . .
H7A H -0.3939 0.4903 0.2280 0.035 Uiso 1 1 calc R . .
H7B H -0.3700 0.4327 0.2797 0.035 Uiso 1 1 calc R . .
H7C H -0.5248 0.3692 0.2441 0.035 Uiso 1 1 calc R . .
C8 C -0.2269(4) 0.1944(3) 0.25649(8) 0.0244(6) Uani 1 1 d . . .
H8A H -0.1215 0.1400 0.2436 0.037 Uiso 1 1 calc R . .
H8B H -0.3536 0.1489 0.2539 0.037 Uiso 1 1 calc R . .
H8C H -0.1991 0.2128 0.2895 0.037 Uiso 1 1 calc R . .
C9 C 0.3497(4) 0.3279(2) 0.05983(8) 0.0191(5) Uani 1 1 d . . .
H9A H 0.4565 0.3879 0.0503 0.023 Uiso 1 1 calc R . .
H9B H 0.2294 0.3526 0.0423 0.023 Uiso 1 1 calc R . .
C10 C 0.4082(4) 0.1920(3) 0.04513(8) 0.0185(5) Uani 1 1 d . . .
C11 C 0.3473(3) 0.1204(3) 0.12622(7) 0.0167(5) Uani 1 1 d . . .
H11A H 0.4623 0.1304 0.1474 0.020 Uiso 1 1 calc R . .
H11B H 0.2715 0.0436 0.1366 0.020 Uiso 1 1 calc R . .
C12 C 0.4671(4) -0.0329(2) 0.06506(8) 0.0164(5) Uani 1 1 d . . .
H12A H 0.5450 -0.0317 0.0353 0.020 Uiso 1 1 calc R . .
C13 C 0.2884(4) -0.1195(2) 0.05889(7) 0.0167(5) Uani 1 1 d . . .
C14 C 0.1218(4) -0.1008(3) 0.03161(8) 0.0192(5) Uani 1 1 d . . .
H14A H 0.1048 -0.0229 0.0144 0.023 Uiso 1 1 calc R . .
C15 C -0.0198(4) -0.1974(3) 0.02982(8) 0.0211(5) Uani 1 1 d . . .
H15A H -0.1352 -0.1854 0.0114 0.025 Uiso 1 1 calc R . .
C16 C 0.0051(4) -0.3123(3) 0.05477(8) 0.0227(6) Uani 1 1 d . . .
H16A H -0.0923 -0.3783 0.0526 0.027 Uiso 1 1 calc R . .
C17 C 0.1704(4) -0.3318(3) 0.08281(8) 0.0188(5) Uani 1 1 d . . .
H17A H 0.1865 -0.4097 0.1000 0.023 Uiso 1 1 calc R . .
C18 C 0.3119(4) -0.2338(2) 0.08497(8) 0.0175(5) Uani 1 1 d . . .
C19 C 0.4956(3) -0.2229(2) 0.11247(8) 0.0173(5) Uani 1 1 d . . .
C20 C 0.5785(4) -0.3049(3) 0.14567(8) 0.0189(5) Uani 1 1 d . . .
H20A H 0.5210 -0.3869 0.1520 0.023 Uiso 1 1 calc R . .
C21 C 0.7467(4) -0.2647(3) 0.16933(8) 0.0224(6) Uani 1 1 d . . .
H21A H 0.8038 -0.3196 0.1923 0.027 Uiso 1 1 calc R . .
C22 C 0.8330(4) -0.1455(3) 0.15996(8) 0.0230(6) Uani 1 1 d . . .
H22A H 0.9468 -0.1191 0.1769 0.028 Uiso 1 1 calc R . .
C23 C 0.7539(4) -0.0649(2) 0.12594(8) 0.0203(5) Uani 1 1 d . . .
H23A H 0.8148 0.0156 0.1188 0.024 Uiso 1 1 calc R . .
C24 C 0.5840(4) -0.1037(2) 0.10243(7) 0.0165(5) Uani 1 1 d . . .

loop_
_atom_site_aniso_label
_atom_site_aniso_U_11
_atom_site_aniso_U_22
_atom_site_aniso_U_33
_atom_site_aniso_U_23
_atom_site_aniso_U_13
_atom_site_aniso_U_12
N1 0.0222(10) 0.0154(11) 0.0135(8) 0.0009(8) -0.0004(8) 0.0008(9)
O1 0.0162(8) 0.0177(9) 0.0177(7) -0.0010(7) -0.0036(7) 0.0005(7)
O2 0.0213(9) 0.0250(10) 0.0181(8) -0.0027(7) -0.0006(7) -0.0042(8)
O3 0.0202(9) 0.0211(10) 0.0166(7) -0.0026(7) 0.0011(7) -0.0042(8)
O4 0.0282(10) 0.0262(10) 0.0159(8) 0.0016(7) -0.0017(7) 0.0037(9)
O5 0.0237(9) 0.0164(9) 0.0157(8) 0.0015(6) 0.0015(7) -0.0025(7)
O6 0.0319(10) 0.0284(11) 0.0165(8) 0.0026(7) 0.0039(7) 0.0059(9)
C1 0.0161(11) 0.0151(12) 0.0145(10) 0.0008(8) 0.0002(8) -0.0008(10)
C2 0.0198(12) 0.0201(14) 0.0175(10) 0.0020(10) -0.0011(9) 0.0026(11)
C3 0.0210(12) 0.0160(14) 0.0195(11) 0.0001(9) -0.0004(9) 0.0006(10)
C4 0.0202(12) 0.0147(12) 0.0142(10) -0.0009(8) 0.0007(9) -0.0012(10)
C5 0.0163(11) 0.0187(13) 0.0147(10) -0.0033(9) -0.0001(9) -0.0057(10)
C6 0.0197(12) 0.0190(13) 0.0174(10) -0.0011(9) -0.0014(9) -0.0035(11)
C7 0.0226(13) 0.0222(15) 0.0250(12) -0.0030(10) 0.0048(11) 0.0028(11)
C8 0.0283(14) 0.0214(14) 0.0233(12) 0.0018(10) 0.0001(11) -0.0033(12)
C9 0.0210(12) 0.0197(14) 0.0166(10) 0.0053(9) -0.0007(9) -0.0013(11)
C10 0.0180(12) 0.0191(14) 0.0185(10) 0.0020(9) 0.0003(9) -0.0024(11)
C11 0.0175(11) 0.0197(13) 0.0130(10) -0.0007(9) 0.0019(8) 0.0024(10)
C12 0.0198(11) 0.0144(12) 0.0148(10) -0.0005(8) 0.0013(9) 0.0013(10)
C13 0.0194(11) 0.0166(13) 0.0142(10) -0.0042(9) 0.0014(9) 0.0014(10)
C14 0.0220(12) 0.0191(14) 0.0167(10) -0.0023(9) 0.0013(10) 0.0051(11)
C15 0.0206(12) 0.0246(15) 0.0182(10) -0.0049(10) -0.0042(10) 0.0040(11)
C16 0.0206(12) 0.0249(15) 0.0225(11) -0.0057(10) 0.0010(10) -0.0017(12)
C17 0.0201(12) 0.0181(14) 0.0181(11) -0.0010(9) 0.0008(9) 0.0014(10)
C18 0.0190(11) 0.0191(14) 0.0145(10) -0.0033(9) 0.0017(9) 0.0027(10)
C19 0.0171(11) 0.0175(13) 0.0172(10) -0.0036(9) 0.0007(9) 0.0043(10)
C20 0.0190(12) 0.0187(14) 0.0189(11) 0.0013(9) 0.0032(9) 0.0033(11)
C21 0.0216(12) 0.0283(15) 0.0171(10) 0.0029(9) -0.0007(10) 0.0086(12)
C22 0.0209(12) 0.0289(16) 0.0191(11) -0.0021(10) -0.0031(10) 0.0050(12)
C23 0.0183(12) 0.0205(14) 0.0222(12) -0.0010(9) 0.0018(10) 0.0014(11)
C24 0.0186(12) 0.0159(13) 0.0151(10) -0.0016(9) 0.0015(9) 0.0028(10)

loop_
_atom_type_symbol
_atom_type_description
_atom_type_scat_dispersion_real
_atom_type_scat_dispersion_imag
_atom_type_scat_source
C C 0.0033 0.0016 'International Tables Vol C Tables 4.2.6.8 and 6.1.1.4'
H H 0.0000 0.0000 'International Tables Vol C Tables 4.2.6.8 and 6.1.1.4'
N N 0.0061 0.0033 'International Tables Vol C Tables 4.2.6.8 and 6.1.1.4'
O O 0.0106 0.0060 'International Tables Vol C Tables 4.2.6.8 and 6.1.1.4'

loop_
_geom_angle_atom_site_label_1
_geom_angle_atom_site_label_2
_geom_angle_atom_site_label_3
_geom_angle
_geom_angle_site_symmetry_1
_geom_angle_site_symmetry_3
_geom_angle_publ_flag
C10 N1 C11 123.1(2) . . ?
C10 N1 C12 119.42(19) . . ?
C11 N1 C12 116.72(19) . . ?
C1 O1 C2 113.66(18) . . ?
C3 O2 C6 107.37(18) . . ?
C4 O3 C6 108.12(17) . . ?
C1 O5 C9 111.94(17) . . ?
O5 C1 O1 112.49(18) . . ?
O5 C1 C11 111.05(18) . . ?
O1 C1 C11 107.78(19) . . ?
O5 C1 C5 107.23(18) . . ?
O1 C1 C5 107.06(18) . . ?
C11 C1 C5 111.20(19) . . ?
O1 C2 C3 113.33(18) . . ?
O2 C3 C2 110.9(2) . . ?
O2 C3 C4 100.66(18) . . ?
C2 C3 C4 115.7(2) . . ?
O3 C4 C5 111.79(19) . . ?
O3 C4 C3 103.42(19) . . ?
C5 C4 C3 109.70(19) . . ?
O4 C5 C4 123.9(2) . . ?
O4 C5 C1 121.3(2) . . ?
C4 C5 C1 114.61(19) . . ?
O2 C6 O3 105.69(18) . . ?
O2 C6 C7 111.9(2) . . ?
O3 C6 C7 107.30(19) . . ?
O2 C6 C8 107.2(2) . . ?
O3 C6 C8 111.0(2) . . ?
C7 C6 C8 113.6(2) . . ?
O5 C9 C10 116.26(19) . . ?
O6 C10 N1 124.0(2) . . ?
O6 C10 C9 118.0(2) . . ?
N1 C10 C9 118.03(19) . . ?
N1 C11 C1 111.13(19) . . ?
N1 C12 C13 113.6(2) . . ?
N1 C12 C24 112.99(19) . . ?
C13 C12 C24 102.32(19) . . ?
C14 C13 C18 120.6(2) . . ?
C14 C13 C12 129.3(2) . . ?
C18 C13 C12 110.1(2) . . ?
C13 C14 C15 118.9(2) . . ?
C14 C15 C16 120.7(2) . . ?
C17 C16 C15 121.0(2) . . ?
C16 C17 C18 118.2(2) . . ?
C17 C18 C13 120.6(2) . . ?
C17 C18 C19 131.1(2) . . ?
C13 C18 C19 108.3(2) . . ?
C20 C19 C24 120.3(2) . . ?
C20 C19 C18 131.1(2) . . ?
C24 C19 C18 108.5(2) . . ?
C21 C20 C19 118.8(2) . . ?
C20 C21 C22 121.1(2) . . ?
C23 C22 C21 120.4(2) . . ?
C22 C23 C24 119.0(2) . . ?
C23 C24 C19 120.6(2) . . ?
C23 C24 C12 129.2(2) . . ?
C19 C24 C12 110.2(2) . . ?

loop_
_geom_bond_atom_site_label_1
_geom_bond_atom_site_label_2
_geom_bond_distance
_geom_bond_site_symmetry_2
_geom_bond_publ_flag
N1 C10 1.343(3) . ?
N1 C11 1.463(3) . ?
N1 C12 1.466(3) . ?
O1 C1 1.417(3) . ?
O1 C2 1.439(3) . ?
O2 C3 1.431(3) . ?
O2 C6 1.438(3) . ?
O3 C4 1.411(3) . ?
O3 C6 1.453(3) . ?
O4 C5 1.209(3) . ?
O5 C1 1.411(3) . ?
O5 C9 1.444(3) . ?
O6 C10 1.231(3) . ?
C1 C11 1.505(3) . ?
C1 C5 1.527(3) . ?
C2 C3 1.509(3) . ?
C3 C4 1.534(3) . ?
C4 C5 1.521(3) . ?
C6 C7 1.507(4) . ?
C6 C8 1.514(3) . ?
C9 C10 1.518(4) . ?
C12 C13 1.514(3) . ?
C12 C24 1.517(3) . ?
C13 C14 1.384(3) . ?
C13 C18 1.405(3) . ?
C14 C15 1.385(4) . ?
C15 C16 1.395(4) . ?
C16 C17 1.390(3) . ?
C17 C18 1.395(3) . ?
C18 C19 1.474(3) . ?
C19 C20 1.390(3) . ?
C19 C24 1.399(3) . ?
C20 C21 1.387(4) . ?
C21 C22 1.389(4) . ?
C22 C23 1.388(3) . ?
C23 C24 1.390(3) . ?

loop_
_cod_related_entry_id
_cod_related_entry_database
_cod_related_entry_code
1 ChemSpider 30658812
